data_2105577
loop_
_publ_author_name
'Valente, E. J.'
'Martin, S. B.'
'Sullivan, L. D.'

_publ_section_title
;
 Pseudoacids. II. 2-Acylbenzoic Acid Derivatives
;
_journal_issue 3
_journal_name_full 'Acta Crystallographica Section B'
_journal_page_first 264
_journal_page_last 276
_journal_paper_doi 10.1107/S0108768197012020
_journal_volume 54
_journal_year 1998
_chemical_formula_sum 'C28 H18 O5'
_chemical_formula_weight 434.42
_chemical_name_systematic
;
 3-(2'-benzoylbenzoyloxy)-3-phenyl-1(3H)-isobenzofuranone
;
_space_group_IT_number 2
_symmetry_cell_setting triclinic
_symmetry_space_group_name_Hall '-P 1'
_symmetry_space_group_name_H-M 'P -1'
_audit_creation_method SHELXL
_cell_angle_alpha 80.58(3)
_cell_angle_beta 80.41(3)
_cell_angle_gamma 76.49(3)
_cell_formula_units_Z 2
_cell_length_a 9.694(3)
_cell_length_b 10.505(4)
_cell_length_c 11.163(4)
_cell_measurement_reflns_used 30
_cell_measurement_temperature 294(2)
_cell_measurement_theta_max 20.0
_cell_measurement_theta_min 12.5
_cell_volume 1080.6(7)
_computing_cell_refinement 'P3 (Siemens Analytical Xray Inst. Inc.)'
_computing_data_collection 'P3 (Siemens Analytical Xray Inst. Inc.)'
_computing_data_reduction 'XDISK (Siemens Analytical Xray Inst. Inc.)'
_computing_molecular_graphics 'XP (Siemens Analytical Xray Inst. Inc.)'
_computing_publication_material 'SHELXL-93 (Sheldrick, 1993)'
_computing_structure_refinement 'SHELXL-93 (Sheldrick, 1993)'
_computing_structure_solution 'SHELXS-86 (Sheldrick, 1990)'
_diffrn_ambient_temperature 294(2)
_diffrn_measurement_device 'scintillation counter, PH analysis'
_diffrn_measurement_method \w
_diffrn_radiation_monochromator graphite
_diffrn_radiation_source 'normal-focus sealed tube'
_diffrn_radiation_type MoK\a
_diffrn_radiation_wavelength 0.71073
_diffrn_reflns_av_R_equivalents 0.0210
_diffrn_reflns_av_sigmaI/netI 0.1006
_diffrn_reflns_limit_h_max 12
_diffrn_reflns_limit_h_min 0
_diffrn_reflns_limit_k_max 13
_diffrn_reflns_limit_k_min -13
_diffrn_reflns_limit_l_max 14
_diffrn_reflns_limit_l_min -14
_diffrn_reflns_number 5293
_diffrn_reflns_theta_max 27.52
_diffrn_reflns_theta_min 1.87
_diffrn_standards_decay_% -1.4(15)
_diffrn_standards_interval_count 97
_diffrn_standards_interval_time 90
_diffrn_standards_number 3
_exptl_absorpt_coefficient_mu 0.092
_exptl_absorpt_correction_type none
_exptl_crystal_colour colorless
_exptl_crystal_density_diffrn 1.335
_exptl_crystal_density_meas ?
_exptl_crystal_description needle
_exptl_crystal_F_000 452
_exptl_crystal_size_max 0.30
_exptl_crystal_size_mid 0.20
_exptl_crystal_size_min 0.10
_refine_diff_density_max 0.127
_refine_diff_density_min -0.151
_refine_ls_extinction_coef 0.0114(7)
_refine_ls_extinction_method SHELXL
_refine_ls_goodness_of_fit_all 0.649
_refine_ls_goodness_of_fit_obs 0.947
_refine_ls_hydrogen_treatment 'H atoms fixed, calculated'
_refine_ls_matrix_type full
_refine_ls_number_parameters 299
_refine_ls_number_reflns 4984
_refine_ls_number_restraints 0
_refine_ls_restrained_S_all 0.649
_refine_ls_restrained_S_obs 0.947
_refine_ls_R_factor_all 0.0875
_refine_ls_R_factor_obs 0.0350
_refine_ls_shift/esd_max 0.000
_refine_ls_shift/esd_mean 0.000
_refine_ls_structure_factor_coef Fsqd
_refine_ls_weighting_details 'w = 1/[\s^2^(Fo^2^)+(0.0198P)^2^+0.0000P] where P=(Fo^2^+2Fc^2^)/3'
_refine_ls_weighting_scheme calc
_refine_ls_wR_factor_all 0.0655
_refine_ls_wR_factor_obs 0.0599
_reflns_number_observed 2137
_reflns_number_total 4984
_reflns_observed_criterion >2sigma(I)
_cod_data_source_file fr0002.cif
_cod_data_source_block 7
_cod_depositor_comments
;
The following automatic conversions were performed:

'_exptl_crystal_density_meas' value 'not measured' was changed to '?'
- the value is perceived as not measured.

Automatic conversion script
Id: cif_fix_values 3008 2015-01-20 13:52:24Z robertas 

The following automatic conversions were performed:

'_refine_ls_weighting_scheme' value 'w =
1/[\s^2^(Fo^2^)+(0.0198P)^2^+0.0000P] where P=(Fo^2^+2Fc^2^)/3' was
changed to 'calc'. New tag '_refine_ls_weighting_details' was
created. The value of the new tag was set to 'w =
1/[\s^2^(Fo^2^)+(0.0198P)^2^+0.0000P] where P=(Fo^2^+2Fc^2^)/3'.

Automatic conversion script
Id: cif_fix_values 3143 2015-03-26 13:38:13Z robertas 
;
_cod_database_code 2105577

loop_
_symmetry_equiv_pos_as_xyz
'x, y, z'
'-x, -y, -z'

loop_
_atom_site_aniso_label
_atom_site_aniso_U_11
_atom_site_aniso_U_22
_atom_site_aniso_U_33
_atom_site_aniso_U_12
_atom_site_aniso_U_13
_atom_site_aniso_U_23
O1 0.0659(8) 0.0654(8) 0.0767(9) -0.0024(7) -0.0367(7) 0.0004(7)
O2 0.0445(7) 0.0476(7) 0.0408(6) -0.0081(6) -0.0094(5) -0.0050(5)
O3 0.0341(6) 0.0394(6) 0.0568(7) -0.0102(5) -0.0058(5) -0.0139(5)
O4 0.0375(7) 0.0546(8) 0.0803(9) -0.0053(6) -0.0132(6) -0.0199(6)
O5 0.0615(8) 0.0839(9) 0.0526(8) -0.0057(7) -0.0025(7) -0.0223(7)
C1 0.0442(10) 0.0419(10) 0.0640(12) -0.0102(9) -0.0190(9) -0.0082(9)
C3 0.0385(9) 0.0326(9) 0.0405(9) -0.0063(7) -0.0095(8) -0.0059(7)
C3A 0.0336(9) 0.0412(10) 0.0429(10) -0.0107(8) -0.0025(8) -0.0103(8)
C4 0.0491(11) 0.0508(11) 0.0487(11) -0.0101(9) -0.0002(9) -0.0091(8)
C5 0.0649(13) 0.0691(13) 0.0527(11) -0.0226(11) 0.0068(10) -0.0162(10)
C6 0.0503(12) 0.0758(14) 0.0704(14) -0.0202(11) 0.0159(10) -0.0363(11)
C7 0.0374(10) 0.0522(11) 0.0854(15) -0.0059(8) -0.0067(10) -0.0278(11)
C7A 0.0363(9) 0.0398(10) 0.0561(11) -0.0085(8) -0.0093(8) -0.0136(8)
C11 0.0349(9) 0.0365(9) 0.0393(9) -0.0086(7) -0.0056(7) -0.0050(7)
C12 0.0420(10) 0.0512(11) 0.0604(12) -0.0103(8) -0.0058(8) -0.0194(9)
C13 0.0513(11) 0.0619(12) 0.0687(13) -0.0184(10) -0.0192(10) -0.0186(10)
C14 0.0403(10) 0.0683(13) 0.0672(13) -0.0203(9) -0.0109(9) -0.0076(10)
C15 0.0403(11) 0.0721(13) 0.0603(12) -0.0120(9) 0.0014(9) -0.0182(10)
C16 0.0447(10) 0.0621(11) 0.0474(10) -0.0162(9) -0.0018(8) -0.0185(9)
C20 0.0386(10) 0.0487(10) 0.0410(10) -0.0134(9) -0.0039(8) -0.0099(8)
C21 0.0370(9) 0.0415(9) 0.0461(10) -0.0140(8) -0.0019(8) -0.0104(8)
C22 0.0472(10) 0.0541(11) 0.0595(11) -0.0162(9) -0.0123(9) -0.0109(9)
C23 0.0642(13) 0.0588(12) 0.0712(13) -0.0222(10) -0.0146(10) -0.0227(10)
C24 0.0693(13) 0.0453(11) 0.0771(13) -0.0150(10) -0.0083(11) -0.0216(10)
C25 0.0548(11) 0.0457(11) 0.0608(12) -0.0077(9) -0.0102(9) -0.0109(9)
C26 0.0419(9) 0.0454(10) 0.0420(10) -0.0113(8) -0.0027(8) -0.0104(8)
C27 0.0516(11) 0.0410(10) 0.0489(11) -0.0077(8) -0.0066(9) -0.0057(8)
C28 0.0501(11) 0.0408(10) 0.0459(11) -0.0072(8) -0.0118(9) -0.0072(8)
C29 0.0665(13) 0.0656(12) 0.0541(12) -0.0139(10) -0.0188(10) -0.0118(9)
C30 0.082(2) 0.0811(15) 0.080(2) -0.0182(13) -0.0424(14) -0.0069(12)
C31 0.0554(13) 0.0799(15) 0.106(2) -0.0078(11) -0.0245(14) -0.0225(14)
C32 0.0520(13) 0.089(2) 0.077(2) -0.0119(11) -0.0045(11) -0.0177(12)
C33 0.0534(12) 0.0648(12) 0.0564(12) -0.0088(10) -0.0119(10) -0.0110(10)

loop_
_atom_site_label
_atom_site_fract_x
_atom_site_fract_y
_atom_site_fract_z
_atom_site_U_iso_or_equiv
_atom_site_thermal_displace_type
_atom_site_calc_flag
_atom_site_refinement_flags
_atom_site_occupancy
_atom_site_type_symbol
O1 0.07288(13) 0.79465(12) 0.07835(11) 0.0692(4) Uani d . 1 O
O2 0.27166(11) 0.64225(10) 0.11408(9) 0.0442(3) Uani d . 1 O
O3 0.34128(10) 0.42189(9) 0.19863(9) 0.0422(3) Uani d . 1 O
O4 0.10568(12) 0.44374(10) 0.18574(11) 0.0563(3) Uani d . 1 O
O5 0.35401(13) 0.21825(12) 0.41496(11) 0.0667(4) Uani d . 1 O
C1 0.1402(2) 0.7202(2) 0.1517(2) 0.0483(4) Uani d . 1 C
C3 0.3276(2) 0.55677(14) 0.21899(13) 0.0368(4) Uani d . 1 C
C3A 0.2196(2) 0.59646(14) 0.32632(14) 0.0385(4) Uani d . 1 C
C4 0.2181(2) 0.5496(2) 0.44958(15) 0.0501(4) Uani d . 1 C
H4A 0.2914(2) 0.4831(2) 0.47784(15) 0.060 Uiso calc R 1 H
C5 0.1032(2) 0.6056(2) 0.5293(2) 0.0616(5) Uani d . 1 C
H5A 0.1005(2) 0.5775(2) 0.6129(2) 0.074 Uiso calc R 1 H
C6 -0.0078(2) 0.7024(2) 0.4875(2) 0.0641(5) Uani d . 1 C
H6A -0.0845(2) 0.7370(2) 0.5432(2) 0.077 Uiso calc R 1 H
C7 -0.0063(2) 0.7486(2) 0.3644(2) 0.0570(5) Uani d . 1 C
H7A -0.0806(2) 0.8138(2) 0.3357(2) 0.068 Uiso calc R 1 H
C7A 0.1106(2) 0.69406(15) 0.28487(15) 0.0428(4) Uani d . 1 C
C11 0.4789(2) 0.57172(14) 0.21966(13) 0.0367(4) Uani d . 1 C
C12 0.5053(2) 0.65736(15) 0.29087(15) 0.0498(4) Uani d . 1 C
H12A 0.4303(2) 0.70231(15) 0.34185(15) 0.060 Uiso calc R 1 H
C13 0.6428(2) 0.6765(2) 0.2866(2) 0.0571(5) Uani d . 1 C
H13A 0.6597(2) 0.7340(2) 0.3349(2) 0.068 Uiso calc R 1 H
C14 0.7538(2) 0.6112(2) 0.2118(2) 0.0568(5) Uani d . 1 C
H14A 0.8459(2) 0.6248(2) 0.2086(2) 0.068 Uiso calc R 1 H
C15 0.7287(2) 0.5255(2) 0.1413(2) 0.0574(5) Uani d . 1 C
H15A 0.8042(2) 0.4801(2) 0.0912(2) 0.069 Uiso calc R 1 H
C16 0.5923(2) 0.5064(2) 0.14454(14) 0.0498(4) Uani d . 1 C
H16A 0.5763(2) 0.4489(2) 0.09570(14) 0.060 Uiso calc R 1 H
C20 0.2239(2) 0.3768(2) 0.18746(13) 0.0418(4) Uani d . 1 C
C21 0.2655(2) 0.23482(15) 0.16888(14) 0.0405(4) Uani d . 1 C
C22 0.1950(2) 0.1947(2) 0.08811(15) 0.0517(4) Uani d . 1 C
H22A 0.1214(2) 0.2545(2) 0.05261(15) 0.062 Uiso calc R 1 H
C23 0.2330(2) 0.0667(2) 0.0597(2) 0.0609(5) Uani d . 1 C
H23A 0.1849(2) 0.0404(2) 0.0058(2) 0.073 Uiso calc R 1 H
C24 0.3426(2) -0.0214(2) 0.1120(2) 0.0620(5) Uani d . 1 C
H24A 0.3689(2) -0.1075(2) 0.0930(2) 0.074 Uiso calc R 1 H
C25 0.4134(2) 0.0174(2) 0.1922(2) 0.0535(5) Uani d . 1 C
H25A 0.4885(2) -0.0424(2) 0.2257(2) 0.064 Uiso calc R 1 H
C26 0.3745(2) 0.1444(2) 0.22383(14) 0.0425(4) Uani d . 1 C
C27 0.4358(2) 0.17419(15) 0.3284(2) 0.0475(4) Uani d . 1 C
C28 0.5924(2) 0.14323(15) 0.3293(2) 0.0452(4) Uani d . 1 C
C29 0.6455(2) 0.1204(2) 0.4403(2) 0.0604(5) Uani d . 1 C
H29A 0.5829(2) 0.1205(2) 0.5131(2) 0.072 Uiso calc R 1 H
C30 0.7906(2) 0.0977(2) 0.4431(2) 0.0773(6) Uani d . 1 C
H30A 0.8260(2) 0.0809(2) 0.5179(2) 0.093 Uiso calc R 1 H
C31 0.8834(2) 0.0997(2) 0.3359(2) 0.0788(6) Uani d . 1 C
H31A 0.9813(2) 0.0860(2) 0.3384(2) 0.095 Uiso calc R 1 H
C32 0.8330(2) 0.1218(2) 0.2256(2) 0.0731(6) Uani d . 1 C
H32A 0.8961(2) 0.1229(2) 0.1531(2) 0.088 Uiso calc R 1 H
C33 0.6869(2) 0.1428(2) 0.2222(2) 0.0579(5) Uani d . 1 C
H33A 0.6524(2) 0.1566(2) 0.1472(2) 0.070 Uiso calc R 1 H

loop_
_atom_type_symbol
_atom_type_description
_atom_type_scat_dispersion_real
_atom_type_scat_dispersion_imag
_atom_type_scat_source
C C 0.0033 0.0016 'International Tables Vol C Tables 4.2.6.8 and 6.1.1.4'
H H 0.0000 0.0000 'International Tables Vol C Tables 4.2.6.8 and 6.1.1.4'
O O 0.0106 0.0060 'International Tables Vol C Tables 4.2.6.8 and 6.1.1.4'

loop_
_geom_angle_atom_site_label_1
_geom_angle_atom_site_label_2
_geom_angle_atom_site_label_3
_geom_angle
C1 O2 C3 109.72(12)
C20 O3 C3 120.50(12)
O1 C1 O2 120.5(2)
O1 C1 C7A 131.1(2)
O2 C1 C7A 108.38(14)
O3 C3 O2 107.70(11)
O3 C3 C3A 113.68(12)
O2 C3 C3A 104.37(12)
O3 C3 C11 105.24(12)
O2 C3 C11 108.34(12)
C3A C3 C11 117.15(12)
C7A C3A C4 121.13(15)
C7A C3A C3 108.86(14)
C4 C3A C3 130.01(14)
C3A C4 C5 117.4(2)
C6 C5 C4 121.5(2)
C7 C6 C5 120.9(2)
C6 C7 C7A 117.4(2)
C3A C7A C7 121.6(2)
C3A C7A C1 108.54(14)
C7 C7A C1 129.8(2)
C16 C11 C12 118.59(14)
C16 C11 C3 121.01(13)
C12 C11 C3 120.30(14)
C11 C12 C13 120.4(2)
C14 C13 C12 120.3(2)
C13 C14 C15 119.7(2)
C14 C15 C16 120.4(2)
C15 C16 C11 120.6(2)
O4 C20 O3 124.71(14)
O4 C20 C21 124.91(14)
O3 C20 C21 110.24(13)
C22 C21 C26 119.65(15)
C22 C21 C20 116.92(15)
C26 C21 C20 123.36(14)
C23 C22 C21 120.7(2)
C24 C23 C22 119.5(2)
C25 C24 C23 120.3(2)
C24 C25 C26 121.0(2)
C25 C26 C21 118.84(15)
C25 C26 C27 118.64(15)
C21 C26 C27 121.94(14)
O5 C27 C28 120.8(2)
O5 C27 C26 118.91(15)
C28 C27 C26 120.17(15)
C33 C28 C29 119.1(2)
C33 C28 C27 121.7(2)
C29 C28 C27 119.2(2)
C30 C29 C28 120.2(2)
C31 C30 C29 120.2(2)
C32 C31 C30 120.4(2)
C31 C32 C33 119.6(2)
C28 C33 C32 120.5(2)

loop_
_geom_bond_atom_site_label_1
_geom_bond_atom_site_label_2
_geom_bond_distance
O1 C1 1.200(2)
O2 C1 1.385(2)
O2 C3 1.453(2)
O3 C20 1.361(2)
O3 C3 1.444(2)
O4 C20 1.198(2)
O5 C27 1.224(2)
C1 C7A 1.459(2)
C3 C3A 1.499(2)
C3 C11 1.512(2)
C3A C7A 1.372(2)
C3A C4 1.382(2)
C4 C5 1.383(2)
C5 C6 1.382(2)
C6 C7 1.380(2)
C7 C7A 1.389(2)
C11 C16 1.383(2)
C11 C12 1.384(2)
C12 C13 1.386(2)
C13 C14 1.367(2)
C14 C15 1.373(2)
C15 C16 1.377(2)
C20 C21 1.491(2)
C21 C22 1.386(2)
C21 C26 1.396(2)
C22 C23 1.383(2)
C23 C24 1.377(2)
C24 C25 1.376(2)
C25 C26 1.386(2)
C26 C27 1.500(2)
C27 C28 1.478(2)
C28 C33 1.380(2)
C28 C29 1.383(2)
C29 C30 1.376(2)
C30 C31 1.372(3)
C31 C32 1.365(3)
C32 C33 1.387(2)

loop_
_geom_torsion_atom_site_label_1
_geom_torsion_atom_site_label_2
_geom_torsion_atom_site_label_3
_geom_torsion_atom_site_label_4
_geom_torsion
C3 O2 C1 O1 -177.19(14)
C3 O2 C1 C7A 3.82(15)
C20 O3 C3 O2 -61.7(2)
C20 O3 C3 C3A 53.4(2)
C20 O3 C3 C11 -177.09(12)
C1 O2 C3 O3 118.04(12)
C1 O2 C3 C3A -3.08(14)
C1 O2 C3 C11 -128.61(12)
O3 C3 C3A C7A -115.91(13)
O2 C3 C3A C7A 1.2(2)
C11 C3 C3A C7A 120.91(14)
O3 C3 C3A C4 63.8(2)
O2 C3 C3A C4 -179.10(14)
C11 C3 C3A C4 -59.3(2)
C7A C3A C4 C5 -0.5(2)
C3 C3A C4 C5 179.83(15)
C3A C4 C5 C6 1.5(2)
C4 C5 C6 C7 -1.3(3)
C5 C6 C7 C7A 0.0(2)
C4 C3A C7A C7 -0.8(2)
C3 C3A C7A C7 178.93(13)
C4 C3A C7A C1 -178.70(14)
C3 C3A C7A C1 1.1(2)
C6 C7 C7A C3A 1.1(2)
C6 C7 C7A C1 178.4(2)
O1 C1 C7A C3A 178.1(2)
O2 C1 C7A C3A -3.1(2)
O1 C1 C7A C7 0.5(3)
O2 C1 C7A C7 179.33(15)
O3 C3 C11 C16 34.9(2)
O2 C3 C11 C16 -80.1(2)
C3A C3 C11 C16 162.31(14)
O3 C3 C11 C12 -148.75(13)
O2 C3 C11 C12 96.3(2)
C3A C3 C11 C12 -21.3(2)
C16 C11 C12 C13 -0.1(2)
C3 C11 C12 C13 -176.55(15)
C11 C12 C13 C14 0.2(3)
C12 C13 C14 C15 -0.5(3)
C13 C14 C15 C16 0.8(3)
C14 C15 C16 C11 -0.8(3)
C12 C11 C16 C15 0.4(2)
C3 C11 C16 C15 176.83(15)
C3 O3 C20 O4 4.8(2)
C3 O3 C20 C21 -179.19(12)
O4 C20 C21 C22 33.9(2)
O3 C20 C21 C22 -142.07(14)
O4 C20 C21 C26 -149.1(2)
O3 C20 C21 C26 34.9(2)
C26 C21 C22 C23 -1.1(2)
C20 C21 C22 C23 176.01(15)
C21 C22 C23 C24 -0.3(3)
C22 C23 C24 C25 0.3(3)
C23 C24 C25 C26 1.2(3)
C24 C25 C26 C21 -2.7(2)
C24 C25 C26 C27 168.8(2)
C22 C21 C26 C25 2.6(2)
C20 C21 C26 C25 -174.35(14)
C22 C21 C26 C27 -168.55(15)
C20 C21 C26 C27 14.5(2)
C25 C26 C27 O5 -122.9(2)
C21 C26 C27 O5 48.2(2)
C25 C26 C27 C28 53.6(2)
C21 C26 C27 C28 -135.3(2)
O5 C27 C28 C33 -154.8(2)
C26 C27 C28 C33 28.8(2)
O5 C27 C28 C29 22.0(2)
C26 C27 C28 C29 -154.38(15)
C33 C28 C29 C30 0.0(2)
C27 C28 C29 C30 -176.9(2)
C28 C29 C30 C31 1.1(3)
C29 C30 C31 C32 -1.2(3)
C30 C31 C32 C33 0.2(3)
C29 C28 C33 C32 -1.0(3)
C27 C28 C33 C32 175.8(2)
C31 C32 C33 C28 0.9(3)
